data_7057777
loop_
_publ_author_name
'Cargnelutti, Roberta'
'Delgado, C\'assia P.'
'Cervo, Rodrigo'
'Tirloni, B\'arbara'
'Burrow, Robert A.'
'Lang, Ernesto S.'

_publ_section_title
;
 Synthesis and structural chemistry of CoII, CuII, CuI and PdII complexes
 containing a flexible monoselenoether ligand
;
_journal_issue 21
_journal_name_full 'New Journal of Chemistry'
_journal_page_first 17185
_journal_paper_doi 10.1039/C8NJ03621G
_journal_volume 42
_journal_year 2018
_chemical_formula_moiety 'C11 H10 Cl2 Cu N2  Se'
_chemical_formula_sum 'C11 H10 Cl2 Cu N2 Se'
_chemical_formula_weight 383.61
_chemical_melting_point 400.1(10)
_space_group_crystal_system triclinic
_space_group_IT_number 2
_space_group_name_Hall '-P 1'
_space_group_name_H-M_alt 'P -1'
_symmetry_space_group_name_Hall '-P 1'
_symmetry_space_group_name_H-M 'P -1'
_atom_sites_solution_hydrogens geom
_atom_sites_solution_primary dual
_atom_sites_solution_secondary difmap
_audit_update_record
;
2018-05-23 deposited with the CCDC.
2018-09-27 downloaded from the CCDC.
;
_cell_angle_alpha 77.7050(17)
_cell_angle_beta 81.6484(17)
_cell_angle_gamma 63.8415(15)
_cell_formula_units_Z 2
_cell_length_a 6.9883(4)
_cell_length_b 7.3034(4)
_cell_length_c 14.1926(8)
_cell_measurement_reflns_used 720
_cell_measurement_temperature 100.(2)
_cell_measurement_theta_max 25.5649
_cell_measurement_theta_min 2.4511
_cell_volume 634.17(6)
_computing_cell_refinement 'APEX3 v2016.1-0 (Bruker AXS)'
_computing_data_collection 'APEX3 v2015.5-2 (Bruker AXS Inc., 2015)'
_computing_data_reduction 'SAINT V8.34A (Bruker AXS Inc., 2013)'
_computing_molecular_graphics 'shelXle (C.B. Huebschle, rev 758)'
_computing_publication_material vim
_computing_structure_refinement 'SHELXL-2014/7 (Sheldrick, 2014)'
_computing_structure_solution 'XT, VERSION 2014/4'
_diffrn_ambient_temperature 100.(2)
_diffrn_detector_area_resol_mean 10.4167
_diffrn_measured_fraction_theta_full 0.992
_diffrn_measured_fraction_theta_max 0.992
_diffrn_measurement_device_type 'Bruker D8 Venture Photon 100 diffractometer'
_diffrn_measurement_method '0.5 \% \w & \f scans'
_diffrn_radiation_monochromator 'Incoatec Montel two dimensional X ray optics'
_diffrn_radiation_type 'Ag K\a'
_diffrn_radiation_wavelength 0.56086
_diffrn_reflns_av_R_equivalents 0.0225
_diffrn_reflns_av_unetI/netI 0.0390
_diffrn_reflns_limit_h_max 10
_diffrn_reflns_limit_h_min -10
_diffrn_reflns_limit_k_max 11
_diffrn_reflns_limit_k_min -11
_diffrn_reflns_limit_l_max 21
_diffrn_reflns_limit_l_min -21
_diffrn_reflns_number 8907
_diffrn_reflns_theta_full 25.64
_diffrn_reflns_theta_max 25.64
_diffrn_reflns_theta_min 2.49
_diffrn_source 'microfocus X ray tube'
_diffrn_source_type 'Incoatex I\mS High Brilliance'
_exptl_absorpt_coefficient_mu 2.625
_exptl_absorpt_correction_T_max 0.88
_exptl_absorpt_correction_T_min 0.68
_exptl_absorpt_correction_type gaussian
_exptl_absorpt_process_details
;
SADABS (version 2014/5; Bruker, 2014) was used to perform the
absorption correction based on the face index crystal dimensions.
;
_exptl_crystal_colour yellow
_exptl_crystal_density_diffrn 2.009
_exptl_crystal_density_method 'not measured'
_exptl_crystal_description 'triangular plate'
_exptl_crystal_F_000 374
_exptl_crystal_size_max 0.231
_exptl_crystal_size_mid 0.198
_exptl_crystal_size_min 0.048
_refine_diff_density_max 0.912
_refine_diff_density_min -0.776
_refine_ls_extinction_method none
_refine_ls_goodness_of_fit_ref 1.182
_refine_ls_hydrogen_treatment constr
_refine_ls_matrix_type full
_refine_ls_number_parameters 161
_refine_ls_number_reflns 4843
_refine_ls_number_restraints 5
_refine_ls_restrained_S_all 1.191
_refine_ls_R_factor_all 0.0497
_refine_ls_R_factor_gt 0.0405
_refine_ls_shift/su_max 0.000
_refine_ls_shift/su_mean 0.000
_refine_ls_structure_factor_coef Fsqd
_refine_ls_weighting_details 'w=1/[\s^2^(Fo^2^)+2.0050P] where P=(Fo^2^+2Fc^2^)/3'
_refine_ls_weighting_scheme calc
_refine_ls_wR_factor_gt 0.0894
_refine_ls_wR_factor_ref 0.0916
_reflns_number_gt 4134
_reflns_number_total 4843
_reflns_threshold_expression 'I > 2\s(I)'
_cod_data_source_file c8nj03621g2.cif
_cod_data_source_block compound_2b
_cod_depositor_comments
;
The following automatic conversions were performed:

'_chemical_melting_point' value '399.15-401.15 K' was changed to
'400.1(10)' - the average value was taken and precision was
estimated.

Automatic conversion script
Id: cif_fix_values 4973 2017-02-22 13:04:09Z antanas 

 Adding full bibliography for 7057773--7057780.cif.
;
_cod_database_code 7057777

loop_
_space_group_symop_operation_xyz
'x, y, z'
'-x, -y, -z'

loop_
_atom_site_type_symbol
_atom_site_label
_atom_site_fract_x
_atom_site_fract_y
_atom_site_fract_z
_atom_site_U_iso_or_equiv
_atom_site_adp_type
_atom_site_calc_flag
_atom_site_refinement_flags_adp
_atom_site_refinement_flags_occupancy
_atom_site_refinement_flags_posn
_atom_site_occupancy
_atom_site_disorder_assembly
_atom_site_disorder_group
Se Se1 0.58664(5) 0.85188(8) 0.30201(3) 0.01735(10) Uani d . P D 0.8674(15) A 1
Se Se1A 0.7294(5) 0.6247(7) 0.2383(3) 0.0157(7) Uani d . P D 0.1326(15) A 2
Cu Cu1 0.21970(5) 0.74592(5) 0.24177(2) 0.01489(8) Uani d . . . 1.0 . .
Cl Cl1 -0.02787(11) 1.06476(11) 0.19842(5) 0.02268(14) Uani d . . . 1.0 . .
Cl Cl2 0.26879(12) 0.41590(11) 0.27431(5) 0.02135(14) Uani d . . . 1.0 . .
N N1 0.2360(4) 0.7582(4) 0.37971(17) 0.0158(4) Uani d . . . 1.0 . .
N N13 0.4035(4) 0.7307(4) 0.11979(17) 0.0158(4) Uani d . . . 1.0 . .
C C2 0.0993(4) 0.7246(4) 0.4513(2) 0.0189(5) Uani d . . . 1.0 . .
H H2 -0.0093 0.6927 0.436 0.023 Uiso calc U . R 1.0 . .
C C3 0.1124(5) 0.7351(4) 0.5461(2) 0.0206(5) Uani d . . . 1.0 . .
H H3 0.0109 0.7162 0.5947 0.025 Uiso calc U . R 1.0 . .
C C4 0.2758(5) 0.7737(4) 0.5690(2) 0.0213(5) Uani d . . . 1.0 . .
H H4 0.2862 0.7847 0.6333 0.026 Uiso calc U . R 1.0 . .
C C5 0.4246(5) 0.7961(4) 0.4962(2) 0.0205(5) Uani d . . . 1.0 . .
H H5 0.5431 0.8137 0.511 0.025 Uiso calc U . R 1.0 . .
C C6 0.3973(4) 0.7924(4) 0.4013(2) 0.0173(5) Uani d . . D 1.0 . .
C C7 0.6847(9) 0.6153(12) 0.2316(5) 0.0157(7) Uani d . P D 0.8674(15) A 1
H H7A 0.8426 0.5455 0.229 0.019 Uiso calc U P R 0.8674(15) A 1
H H7B 0.6308 0.5142 0.2681 0.019 Uiso calc U P R 0.8674(15) A 1
C C7A 0.542(5) 0.868(5) 0.306(2) 0.01735(10) Uani d . P D 0.1326(15) A 2
H H7AA 0.6314 0.9209 0.3296 0.021 Uiso calc U P R 0.1326(15) A 2
H H7AB 0.4433 0.9817 0.2601 0.021 Uiso calc U P R 0.1326(15) A 2
C C8 0.6112(4) 0.6780(4) 0.1293(2) 0.0179(5) Uani d . . D 1.0 . .
C C9 0.7512(5) 0.6783(5) 0.0492(2) 0.0232(6) Uani d . . . 1.0 . .
H H9 0.896 0.6454 0.0572 0.028 Uiso calc U . R 1.0 . .
C C10 0.6778(5) 0.7271(5) -0.0426(2) 0.0237(6) Uani d . . . 1.0 . .
H H10 0.7718 0.7268 -0.0982 0.028 Uiso calc U . R 1.0 . .
C C11 0.4649(5) 0.7764(4) -0.0522(2) 0.0215(5) Uani d . . . 1.0 . .
H H11 0.4112 0.8079 -0.1142 0.026 Uiso calc U . R 1.0 . .
C C12 0.3314(5) 0.7787(4) 0.0313(2) 0.0189(5) Uani d . . . 1.0 . .
H H12 0.1848 0.8155 0.0251 0.023 Uiso calc U . R 1.0 . .

loop_
_atom_site_aniso_label
_atom_site_aniso_U_11
_atom_site_aniso_U_22
_atom_site_aniso_U_33
_atom_site_aniso_U_12
_atom_site_aniso_U_13
_atom_site_aniso_U_23
Se1 0.0197(2) 0.02024(17) 0.01444(15) -0.01150(16) 0.00256(14) -0.00320(11)
Se1A 0.0094(17) 0.0229(8) 0.0151(9) -0.0079(10) -0.0072(10) 0.0027(6)
Cu1 0.01463(14) 0.01539(15) 0.01266(15) -0.00506(11) 0.00160(11) -0.00286(11)
Cl1 0.0180(3) 0.0196(3) 0.0213(3) -0.0016(2) 0.0023(2) -0.0016(2)
Cl2 0.0261(3) 0.0180(3) 0.0215(3) -0.0116(2) 0.0056(2) -0.0061(2)
N1 0.0165(9) 0.0149(9) 0.0142(10) -0.0051(8) 0.0005(8) -0.0034(8)
N13 0.0164(9) 0.0143(9) 0.0149(10) -0.0059(8) 0.0018(8) -0.0020(8)
C2 0.0188(11) 0.0179(12) 0.0179(12) -0.0076(10) 0.0030(9) -0.0020(10)
C3 0.0232(12) 0.0166(11) 0.0166(12) -0.0062(10) 0.0028(10) 0.0000(10)
C4 0.0299(14) 0.0162(12) 0.0152(12) -0.0074(11) -0.0012(10) -0.0027(10)
C5 0.0227(13) 0.0185(12) 0.0212(14) -0.0080(10) -0.0018(10) -0.0062(10)
C6 0.0174(11) 0.0165(11) 0.0171(12) -0.0064(9) 0.0012(9) -0.0044(9)
C7 0.0094(17) 0.0229(8) 0.0151(9) -0.0079(10) -0.0072(10) 0.0027(6)
C7A 0.0197(2) 0.02024(17) 0.01444(15) -0.01150(16) 0.00256(14) -0.00320(11)
C8 0.0161(11) 0.0166(11) 0.0203(13) -0.0062(9) 0.0033(9) -0.0062(10)
C9 0.0196(12) 0.0246(14) 0.0259(15) -0.0098(11) 0.0074(10) -0.0097(12)
C10 0.0277(14) 0.0216(13) 0.0212(14) -0.0117(11) 0.0113(11) -0.0080(11)
C11 0.0282(14) 0.0165(12) 0.0162(13) -0.0070(10) 0.0012(10) -0.0027(10)
C12 0.0200(12) 0.0172(12) 0.0157(12) -0.0053(10) 0.0012(9) -0.0023(9)

loop_
_atom_type_symbol
_atom_type_description
_atom_type_scat_dispersion_real
_atom_type_scat_dispersion_imag
_atom_type_scat_source
C C 0.0015 0.0009 'International Tables Vol C Tables 4.2.6.8 and 6.1.1.4'
Cl Cl 0.0998 0.0984 'International Tables Vol C Tables 4.2.6.8 and 6.1.1.4'
H H 0.0000 0.0000 'International Tables Vol C Tables 4.2.6.8 and 6.1.1.4'
N N 0.0030 0.0019 'International Tables Vol C Tables 4.2.6.8 and 6.1.1.4'
Se Se 0.2367 1.4831 'International Tables Vol C Tables 4.2.6.8 and 6.1.1.4'
Cu Cu 0.3240 0.8257 'International Tables Vol C Tables 4.2.6.8 and 6.1.1.4'

loop_
_geom_angle_atom_site_label_1
_geom_angle_atom_site_label_2
_geom_angle_atom_site_label_3
_geom_angle
C6 Se1 C7 101.9(2)
C8 Se1A C7A 104.9(9)
N13 Cu1 N1 137.76(10)
N13 Cu1 Cl1 96.96(7)
N1 Cu1 Cl1 98.89(7)
N13 Cu1 Cl2 97.68(7)
N1 Cu1 Cl2 93.48(7)
Cl1 Cu1 Cl2 141.84(3)
C6 N1 C2 119.4(2)
C6 N1 Cu1 117.55(19)
C2 N1 Cu1 123.0(2)
C12 N13 C8 119.4(2)
C12 N13 Cu1 124.32(19)
C8 N13 Cu1 116.15(19)
N1 C2 C3 122.1(3)
N1 C2 H2 118.9
C3 C2 H2 118.9
C2 C3 C4 118.9(3)
C2 C3 H3 120.5
C4 C3 H3 120.5
C3 C4 C5 119.0(3)
C3 C4 H4 120.5
C5 C4 H4 120.5
C4 C5 C6 119.1(3)
C4 C5 H5 120.4
C6 C5 H5 120.4
N1 C6 C5 121.2(3)
N1 C6 C7A 116.7(10)
C5 C6 C7A 121.4(10)
N1 C6 Se1 120.8(2)
C5 C6 Se1 117.9(2)
C8 C7 Se1 113.5(4)
C8 C7 H7A 108.9
Se1 C7 H7A 108.9
C8 C7 H7B 108.9
Se1 C7 H7B 108.9
H7A C7 H7B 107.7
C6 C7A Se1A 110.(2)
C6 C7A H7AA 109.8
Se1A C7A H7AA 109.8
C6 C7A H7AB 109.8
Se1A C7A H7AB 109.8
H7AA C7A H7AB 108.2
N13 C8 C9 121.4(3)
N13 C8 C7 116.8(3)
C9 C8 C7 121.8(3)
N13 C8 Se1A 125.6(2)
C9 C8 Se1A 112.8(3)
C10 C9 C8 119.4(3)
C10 C9 H9 120.3
C8 C9 H9 120.3
C9 C10 C11 119.0(3)
C9 C10 H10 120.5
C11 C10 H10 120.5
C10 C11 C12 118.6(3)
C10 C11 H11 120.7
C12 C11 H11 120.7
N13 C12 C11 122.1(3)
N13 C12 H12 119.0
C11 C12 H12 119.0

loop_
_geom_bond_atom_site_label_1
_geom_bond_atom_site_label_2
_geom_bond_distance
Se1 C6 1.905(3)
Se1 C7 1.987(8)
Se1A C8 1.748(5)
Se1A C7A 2.030(17)
Cu1 N13 1.992(2)
Cu1 N1 2.001(2)
Cu1 Cl1 2.2229(8)
Cu1 Cl2 2.2323(8)
N1 C6 1.345(4)
N1 C2 1.350(4)
N13 C12 1.340(4)
N13 C8 1.347(4)
C2 C3 1.381(4)
C2 H2 0.95
C3 C4 1.386(5)
C3 H3 0.95
C4 C5 1.393(4)
C4 H4 0.95
C5 C6 1.395(4)
C5 H5 0.95
C6 C7A 1.71(4)
C7 C8 1.518(7)
C7 H7A 0.99
C7 H7B 0.99
C7A H7AA 0.99
C7A H7AB 0.99
C8 C9 1.388(4)
C9 C10 1.387(5)
C9 H9 0.95
C10 C11 1.388(5)
C10 H10 0.95
C11 C12 1.395(4)
C11 H11 0.95
C12 H12 0.95

loop_
_geom_hbond_atom_site_label_D
_geom_hbond_atom_site_label_H
_geom_hbond_atom_site_label_A
_geom_hbond_site_symmetry_A
_geom_hbond_distance_DH
_geom_hbond_distance_HA
_geom_hbond_distance_DA
_geom_hbond_angle_DHA
C3 H3 Cl2 2_566 0.95 2.84 3.772(3) 168.4
C7 H7A Cl2 1_655 0.99 2.83 3.775(5) 160.8
C7 H7B Cl2 . 0.99 2.90 3.712(5) 139.4
C7A H7AB Cl2 1_565 0.99 2.89 3.55(3) 124.3
C11 H11 Cl1 2_575 0.95 2.78 3.560(3) 139.9

loop_
_geom_torsion_atom_site_label_1
_geom_torsion_atom_site_label_2
_geom_torsion_atom_site_label_3
_geom_torsion_atom_site_label_4
_geom_torsion
N13 Cu1 N1 C6 11.2(3)
Cl1 Cu1 N1 C6 -99.58(19)
Cl2 Cu1 N1 C6 116.64(19)
N13 Cu1 N1 C2 -165.71(19)
Cl1 Cu1 N1 C2 83.5(2)
Cl2 Cu1 N1 C2 -60.3(2)
N1 Cu1 N13 C12 -161.4(2)
Cl1 Cu1 N13 C12 -49.9(2)
Cl2 Cu1 N13 C12 94.7(2)
N1 Cu1 N13 C8 15.2(3)
Cl1 Cu1 N13 C8 126.65(19)
Cl2 Cu1 N13 C8 -88.7(2)
C6 N1 C2 C3 3.6(4)
Cu1 N1 C2 C3 -179.6(2)
N1 C2 C3 C4 -2.5(4)
C2 C3 C4 C5 -1.4(4)
C3 C4 C5 C6 4.1(4)
C2 N1 C6 C5 -0.7(4)
Cu1 N1 C6 C5 -177.8(2)
C2 N1 C6 C7A -171.3(11)
Cu1 N1 C6 C7A 11.6(11)
C2 N1 C6 Se1 -177.4(2)
Cu1 N1 C6 Se1 5.6(3)
C4 C5 C6 N1 -3.1(4)
C4 C5 C6 C7A 167.1(12)
C4 C5 C6 Se1 173.6(2)
C7 Se1 C6 N1 -53.7(3)
C7 Se1 C6 C5 129.6(3)
C6 Se1 C7 C8 113.9(3)
N1 C6 C7A Se1A -72.8(16)
C5 C6 C7A Se1A 116.6(10)
C8 Se1A C7A C6 107.7(14)
C12 N13 C8 C9 1.9(4)
Cu1 N13 C8 C9 -174.8(2)
C12 N13 C8 C7 -177.1(4)
Cu1 N13 C8 C7 6.1(4)
C12 N13 C8 Se1A 176.3(3)
Cu1 N13 C8 Se1A -0.5(4)
Se1 C7 C8 N13 -73.6(4)
Se1 C7 C8 C9 107.3(4)
C7A Se1A C8 N13 -50.8(13)
C7A Se1A C8 C9 124.0(13)
N13 C8 C9 C10 -2.2(4)
C7 C8 C9 C10 176.8(4)
Se1A C8 C9 C10 -177.2(3)
C8 C9 C10 C11 0.6(5)
C9 C10 C11 C12 1.2(4)
C8 N13 C12 C11 -0.1(4)
Cu1 N13 C12 C11 176.4(2)
C10 C11 C12 N13 -1.5(4)
